data_1519675
loop_
_publ_author_name
'Kratzer, Philipp'
'Ramming, Bastian'
'R\"omisch, Steven'
'Maas, Gerhard'

_publ_section_title
;
 The iodine--oxygen halogen bond: solid-state structures of
 3-iodopropiolamides
;
_journal_issue 24
_journal_name_full CrystEngComm
_journal_page_first 4486
_journal_paper_doi 10.1039/C5CE00365B
_journal_volume 17
_journal_year 2015
_chemical_formula_sum 'C4 H4 I N O'
_chemical_formula_weight 208.98
_chemical_melting_point 449
_chemical_name_systematic 3-Iodo-N-methyl-propiolamide
_space_group_IT_number 29
_symmetry_cell_setting orthorhombic
_symmetry_space_group_name_Hall 'P 2c -2ac'
_symmetry_space_group_name_H-M 'P c a 21'
_atom_sites_solution_hydrogens geom
_audit_creation_method SHELXL-97
_audit_update_record
;
2015-01-20 deposited with the CCDC.
2015-05-15 downloaded from the CCDC.
;
_cell_angle_alpha 90.00
_cell_angle_beta 90.00
_cell_angle_gamma 90.00
_cell_formula_units_Z 4
_cell_length_a 16.1674(10)
_cell_length_b 4.1334(3)
_cell_length_c 9.0094(6)
_cell_measurement_reflns_used 1349
_cell_measurement_temperature 180.1(2)
_cell_measurement_theta_max 29.4840
_cell_measurement_theta_min 4.5280
_cell_volume 602.07(7)
_computing_cell_refinement
;
CrysAlisPro, Agilent Technologies,
Version 1.171.37.34 (release 22-05-2014 CrysAlis171 .NET)
(compiled May 22 2014,16:03:01)
;
_computing_data_collection
;
CrysAlisPro, Agilent Technologies,
Version 1.171.37.34 (release 22-05-2014 CrysAlis171 .NET)
(compiled May 22 2014,16:03:01)
;
_computing_data_reduction
;
CrysAlisPro, Agilent Technologies,
Version 1.171.37.34 (release 22-05-2014 CrysAlis171 .NET)
(compiled May 22 2014,16:03:01)
;
_computing_structure_refinement 'SHELXL-97 (Sheldrick, 1997)'
_computing_structure_solution 'SHELXS-97 (Sheldrick, 1990)'
_diffrn_ambient_environment N~2~
_diffrn_ambient_temperature 180.1(2)
_diffrn_detector 'CCD plate'
_diffrn_detector_area_resol_mean 10.3385
_diffrn_detector_type Atlas
_diffrn_measured_fraction_theta_full 0.998
_diffrn_measured_fraction_theta_max 0.998
_diffrn_measurement_device 'four-circle diffractometer'
_diffrn_measurement_device_type 'SuperNova, Dual, Cu at zero, Atlas'
_diffrn_measurement_method '\w scans'
_diffrn_radiation_monochromator mirror
_diffrn_radiation_probe x-ray
_diffrn_radiation_type 'Mo K\a'
_diffrn_radiation_wavelength 0.71073
_diffrn_reflns_av_R_equivalents 0.0262
_diffrn_reflns_av_sigmaI/netI 0.0368
_diffrn_reflns_limit_h_max 19
_diffrn_reflns_limit_h_min -20
_diffrn_reflns_limit_k_max 4
_diffrn_reflns_limit_k_min -5
_diffrn_reflns_limit_l_max 11
_diffrn_reflns_limit_l_min -8
_diffrn_reflns_number 1756
_diffrn_reflns_theta_full 26.37
_diffrn_reflns_theta_max 26.37
_diffrn_reflns_theta_min 3.39
_diffrn_source 'SuperNova (Mo) X-ray Source'
_exptl_absorpt_coefficient_mu 5.202
_exptl_absorpt_correction_T_max 1.00000
_exptl_absorpt_correction_T_min 0.87902
_exptl_absorpt_correction_type multi-scan
_exptl_absorpt_process_details
;
CrysAlisPro, Agilent Technologies,
Version 1.171.37.34 (release 22-05-2014 CrysAlis171 .NET)
(compiled May 22 2014,16:03:01)
Empirical absorption correction using spherical harmonics,
 implemented in SCALE3 ABSPACK scaling algorithm.
;
_exptl_crystal_colour colourless
_exptl_crystal_density_diffrn 2.306
_exptl_crystal_density_method 'not measured'
_exptl_crystal_description prismatic
_exptl_crystal_F_000 384
_exptl_crystal_recrystallization_method 'Re-crystallisation from solvent: diethyl ether'
_exptl_crystal_size_max 0.19
_exptl_crystal_size_mid 0.18
_exptl_crystal_size_min 0.13
_refine_diff_density_max 0.471
_refine_diff_density_min -0.817
_refine_diff_density_rms 0.132
_refine_ls_abs_structure_details
;
 Flack x determined using 309 quotients [(I+)-(I-)]/[(I+)+(I-)]
 (Parsons, Flack and Wagner, Acta Cryst. B69 (2013) 249-259).
;
_refine_ls_abs_structure_Flack 0.07(5)
_refine_ls_extinction_method none
_refine_ls_goodness_of_fit_ref 1.010
_refine_ls_hydrogen_treatment constr
_refine_ls_matrix_type full
_refine_ls_number_parameters 65
_refine_ls_number_reflns 992
_refine_ls_number_restraints 1
_refine_ls_restrained_S_all 1.009
_refine_ls_R_factor_all 0.0253
_refine_ls_R_factor_gt 0.0232
_refine_ls_shift/su_max 0.003
_refine_ls_shift/su_mean 0.000
_refine_ls_structure_factor_coef Fsqd
_refine_ls_weighting_details 'w=1/[\s^2^(Fo^2^)+(0.0255P)^2^] where P=(Fo^2^+2Fc^2^)/3'
_refine_ls_weighting_scheme calc
_refine_ls_wR_factor_gt 0.0528
_refine_ls_wR_factor_ref 0.0547
_reflns_number_gt 935
_reflns_number_total 992
_reflns_threshold_expression >2sigma(I)
_cod_data_source_file c5ce00365b2.cif
_cod_data_source_block added_by_encifer
_cod_depositor_comments 'Adding full bibliography for 1519670--1519675.cif.'
_cod_original_sg_symbol_H-M 'P c a 2(1)'
_cod_database_code 1519675
_shelxl_version_number 2014/6

loop_
_symmetry_equiv_pos_as_xyz
'x, y, z'
'-x, -y, z+1/2'
'x+1/2, -y, z'
'-x+1/2, y, z+1/2'

loop_
_atom_site_label
_atom_site_type_symbol
_atom_site_fract_x
_atom_site_fract_y
_atom_site_fract_z
_atom_site_U_iso_or_equiv
_atom_site_adp_type
_atom_site_occupancy
_atom_site_site_symmetry_order
_atom_site_calc_flag
_atom_site_refinement_flags_posn
_atom_site_refinement_flags_adp
I I 1.02366(2) -0.10952(9) 0.41015(10) 0.02398(17) Uani 1 1 d . .
O O 0.8200(3) 0.3471(14) 0.0105(6) 0.0284(13) Uani 1 1 d . .
N N 0.7369(4) 0.4460(16) 0.2085(8) 0.0235(16) Uani 1 1 d . .
H0 H 0.7304 0.4290 0.3052 0.054 Uiso 1 1 calc R U
C1 C 0.8054(5) 0.3306(19) 0.1463(9) 0.0218(18) Uani 1 1 d . .
C2 C 0.8657(4) 0.1900(19) 0.2454(8) 0.0229(16) Uani 1 1 d . .
C3 C 0.9238(5) 0.0701(18) 0.3100(9) 0.0221(16) Uani 1 1 d . .
C4 C 0.6727(5) 0.5987(19) 0.1212(10) 0.032(2) Uani 1 1 d . .
H4A H 0.6964 0.7796 0.0651 0.048 Uiso 1 1 calc R U
H4B H 0.6292 0.6795 0.1872 0.048 Uiso 1 1 calc R U
H4C H 0.6492 0.4406 0.0521 0.048 Uiso 1 1 calc R U

loop_
_atom_site_aniso_label
_atom_site_aniso_U_11
_atom_site_aniso_U_22
_atom_site_aniso_U_33
_atom_site_aniso_U_23
_atom_site_aniso_U_13
_atom_site_aniso_U_12
I 0.0211(2) 0.0269(2) 0.0240(3) 0.0070(4) -0.0041(4) 0.00205(14)
O 0.024(3) 0.051(3) 0.011(3) -0.001(3) 0.002(2) 0.008(3)
N 0.020(4) 0.034(3) 0.016(4) 0.001(3) 0.003(3) 0.007(3)
C1 0.017(4) 0.026(4) 0.022(5) 0.001(4) -0.001(4) 0.000(3)
C2 0.022(4) 0.029(4) 0.018(4) 0.001(4) 0.003(3) 0.004(3)
C3 0.022(4) 0.028(4) 0.016(4) 0.003(3) -0.001(3) 0.000(3)
C4 0.030(5) 0.041(5) 0.025(4) -0.002(4) -0.003(4) 0.012(4)

loop_
_atom_type_symbol
_atom_type_description
_atom_type_scat_dispersion_real
_atom_type_scat_dispersion_imag
_atom_type_scat_source
C C 0.0033 0.0016 'International Tables Vol C Tables 4.2.6.8 and 6.1.1.4'
H H 0.0000 0.0000 'International Tables Vol C Tables 4.2.6.8 and 6.1.1.4'
N N 0.0061 0.0033 'International Tables Vol C Tables 4.2.6.8 and 6.1.1.4'
O O 0.0106 0.0060 'International Tables Vol C Tables 4.2.6.8 and 6.1.1.4'
I I -0.4742 1.8119 'International Tables Vol C Tables 4.2.6.8 and 6.1.1.4'

loop_
_geom_angle_atom_site_label_1
_geom_angle_atom_site_label_2
_geom_angle_atom_site_label_3
_geom_angle
C1 N C4 121.6(7)
O C1 N 123.5(8)
O C1 C2 120.0(7)
N C1 C2 116.5(7)
C3 C2 C1 170.2(8)
C2 C3 I 176.7(7)

loop_
_geom_bond_atom_site_label_1
_geom_bond_atom_site_label_2
_geom_bond_distance
I C3 1.993(8)
O C1 1.248(9)
N C1 1.330(11)
N C4 1.446(10)
C1 C2 1.445(11)
C2 C3 1.211(10)

loop_
_geom_torsion_atom_site_label_1
_geom_torsion_atom_site_label_2
_geom_torsion_atom_site_label_3
_geom_torsion_atom_site_label_4
_geom_torsion
C4 N C1 O 0.7(12)
C4 N C1 C2 178.7(7)
